data_2014559
loop_
_publ_author_name
'Luo, Jun'
'Liu, Bao-Shu'
'Zhou, Xi-Geng'
'Weng, Lin-Hong'
'Li, Yan-Rong'
'Wu, Hui-Xia'

_publ_section_title
;<i>catena</i>-Poly[[bis(quinoxaline-\k<i>N</i>)cobalt(II)]-di-\m-dicyanamido-\k^2^<i>N</i>^1^:<i>N</i>^5^]
 and
 <i>catena</i>-poly[[bis(quinoxaline-\k<i>N</i>)copper(II)]-di-\m-dicyanamido-\k^2^<i>N</i>^1^:<i>N</i>^5^]
;
_journal_issue 10
_journal_name_full 'Acta Crystallographica Section C'
_journal_page_first m520
_journal_page_last m522
_journal_paper_doi 10.1107/S0108270104020657
_journal_volume 60
_journal_year 2004
_chemical_formula_iupac '[Co (C2 N3)2 (C8 H6 N2)~2~]'
_chemical_formula_moiety 'C20 H12 Co N10'
_chemical_formula_sum 'C20 H12 Co N10'
_chemical_formula_weight 451.33
_chemical_name_systematic catena-Poly[[bis(quinoxaline-\kN)cobalt(II)]-di-(\m-dicyanamide-\k^2^N^1^:N^5^)]
_space_group_IT_number 15
_symmetry_cell_setting monoclinic
_symmetry_space_group_name_Hall '-C 2yc'
_symmetry_space_group_name_H-M 'C 1 2/c 1'
_atom_sites_solution_hydrogens geom
_atom_sites_solution_primary direct
_atom_sites_solution_secondary difmap
_cell_angle_alpha 90.00
_cell_angle_beta 101.894(4)
_cell_angle_gamma 90.00
_cell_formula_units_Z 4
_cell_length_a 17.598(5)
_cell_length_b 7.374(2)
_cell_length_c 14.771(4)
_cell_measurement_reflns_used 932
_cell_measurement_temperature 293(2)
_cell_measurement_theta_max 27.069
_cell_measurement_theta_min 2.365
_cell_volume 1875.6(9)
_computing_cell_refinement 'SAINT (Bruker, 2000)'
_computing_data_collection 'SMART APEX (Bruker, 2000)'
_computing_data_reduction SAINT
_computing_molecular_graphics 'SHELXTL (Sheldrick, 2000)'
_computing_publication_material SHELXTL
_computing_structure_refinement 'SHELXL97 (Sheldrick, 1997)'
_computing_structure_solution 'SHELXS97 (Sheldrick, 1997)'
_diffrn_ambient_temperature 293(2)
_diffrn_detector_area_resol_mean 0
_diffrn_measured_fraction_theta_full 0.994
_diffrn_measured_fraction_theta_max 0.994
_diffrn_measurement_device_type 'Bruker SMART APEX CCD area-detector'
_diffrn_measurement_method '\f and \w'
_diffrn_radiation_monochromator graphite
_diffrn_radiation_source 'fine-focus sealed tube'
_diffrn_radiation_type MoK\a
_diffrn_radiation_wavelength 0.71073
_diffrn_reflns_av_R_equivalents 0.0404
_diffrn_reflns_av_sigmaI/netI 0.0461
_diffrn_reflns_limit_h_max 22
_diffrn_reflns_limit_h_min -17
_diffrn_reflns_limit_k_max 9
_diffrn_reflns_limit_k_min -9
_diffrn_reflns_limit_l_max 12
_diffrn_reflns_limit_l_min -18
_diffrn_reflns_number 4491
_diffrn_reflns_theta_full 27.01
_diffrn_reflns_theta_max 27.01
_diffrn_reflns_theta_min 2.37
_diffrn_standards_decay_% 3.48
_diffrn_standards_interval_count 0
_diffrn_standards_interval_time 0
_diffrn_standards_number 0
_exptl_absorpt_coefficient_mu 0.948
_exptl_absorpt_correction_T_max 0.9813
_exptl_absorpt_correction_T_min 0.9112
_exptl_absorpt_correction_type multi-scan
_exptl_absorpt_process_details '(SADABS; Sheldrick, 1996)'
_exptl_crystal_colour orange
_exptl_crystal_density_diffrn 1.598
_exptl_crystal_density_meas ?
_exptl_crystal_density_method 'not measured'
_exptl_crystal_description block
_exptl_crystal_F_000 916
_exptl_crystal_size_max 0.10
_exptl_crystal_size_mid 0.05
_exptl_crystal_size_min 0.02
_refine_diff_density_max 0.354
_refine_diff_density_min -0.229
_refine_ls_extinction_method none
_refine_ls_goodness_of_fit_ref 1.066
_refine_ls_hydrogen_treatment constr
_refine_ls_matrix_type full
_refine_ls_number_parameters 141
_refine_ls_number_reflns 2036
_refine_ls_number_restraints 0
_refine_ls_restrained_S_all 1.066
_refine_ls_R_factor_all 0.0714
_refine_ls_R_factor_gt 0.0489
_refine_ls_shift/su_max 0.000
_refine_ls_shift/su_mean 0.000
_refine_ls_structure_factor_coef Fsqd
_refine_ls_weighting_details 'calc w = 1/[\s^2^(Fo^2^)+(0.0435P)^2^+1.4128P] where P=(Fo^2^+2Fc^2^)/3'
_refine_ls_weighting_scheme calc
_refine_ls_wR_factor_gt 0.0971
_refine_ls_wR_factor_ref 0.1050
_reflns_number_gt 1546
_reflns_number_total 2036
_reflns_threshold_expression I>2\s(I)
_cod_data_source_file sq1171.cif
_cod_data_source_block I
_cod_depositor_comments
;
The following automatic conversions were performed:
'_symmetry_cell_setting' value 'Monoclinic' changed to 'monoclinic'
according to '/home/saulius/struct/CIF-dictionaries/cif_core.dic'
dictionary named 'cif_core.dic' version 2.4.1 from
2010-06-29.

'_geom_bond_publ_flag' value 'Y' changed to 'y' according to
'/home/saulius/struct/CIF-dictionaries/cif_core.dic' dictionary named
'cif_core.dic' version 2.4.1 from 2010-06-29 (3
times).

'_geom_bond_publ_flag' value 'N' changed to 'n' according to
'/home/saulius/struct/CIF-dictionaries/cif_core.dic' dictionary named
'cif_core.dic' version 2.4.1 from 2010-06-29 (25 times).

Automatic conversion script
Id: cif_fix_enum 1527 2010-12-29 10:47:43Z saulius 

The following automatic conversions were performed:

'_symmetry_cell_setting' value 'Monoclinic' changed to 'monoclinic'
according to /home/saulius/struct/CIF-dictionaries/cif_core.dic
dictionary named 'cif_core.dic' version 2.4.1 from
2010-06-29.

'_geom_bond_publ_flag' value 'Y' changed to 'y'
according to /home/saulius/struct/CIF-dictionaries/cif_core.dic
dictionary named 'cif_core.dic' version 2.4.1 from 2010-06-29 (3
times).

'_geom_bond_publ_flag' value 'N' changed to 'n' according to
/home/saulius/struct/CIF-dictionaries/cif_core.dic dictionary named
'cif_core.dic' version 2.4.1 from 2010-06-29 (25
times).

'_geom_angle_publ_flag' value 'Y' changed to 'y' according
to /home/saulius/struct/CIF-dictionaries/cif_core.dic dictionary
named 'cif_core.dic' version 2.4.1 from 2010-06-29 (9
times).

'_geom_angle_publ_flag' value 'N' changed to 'n' according
to /home/saulius/struct/CIF-dictionaries/cif_core.dic dictionary
named 'cif_core.dic' version 2.4.1 from 2010-06-29 (39 times).

Automatic conversion script
Id: cif_fix_values 1715 2011-07-08 13:25:40Z adriana 

The following automatic conversions were performed:

'_exptl_crystal_density_meas' value 'not measured' was changed to '?'
- the value is perceived as not measured.

Automatic conversion script
Id: cif_fix_values 3008 2015-01-20 13:52:24Z robertas 
;
_cod_original_cell_volume 1875.7(9)
_cod_original_sg_symbol_H-M 'C 2/c'
_cod_database_code 2014559
_cod_database_fobs_code 2014559

loop_
_symmetry_equiv_pos_as_xyz
'x, y, z'
'x, -y, z+1/2'
'x+1/2, y+1/2, z'
'x+1/2, -y+1/2, z+1/2'
'-x, -y, -z'
'-x, y, -z-1/2'
'-x+1/2, -y+1/2, -z'
'-x+1/2, y+1/2, -z-1/2'

loop_
_atom_site_label
_atom_site_fract_x
_atom_site_fract_y
_atom_site_fract_z
_atom_site_U_iso_or_equiv
_atom_site_adp_type
_atom_site_calc_flag
_atom_site_refinement_flags
_atom_site_occupancy
_atom_site_disorder_assembly
_atom_site_disorder_group
_atom_site_type_symbol
Co1 0.0000 0.38345(7) 0.2500 0.02737(18) Uani d S 1 . . Co
N1 0.11641(13) 0.3799(3) 0.20844(15) 0.0311(5) Uani d . 1 . . N
N2 0.24990(16) 0.3720(4) 0.12992(18) 0.0495(7) Uani d . 1 . . N
N3 -0.03195(15) 0.5902(3) 0.15201(17) 0.0375(6) Uani d . 1 . . N
N4 -0.04773(16) 0.8840(3) 0.07377(15) 0.0406(6) Uani d . 1 . . N
N5 -0.03493(15) 1.1778(3) 0.15142(17) 0.0365(6) Uani d . 1 . . N
C1 0.18943(16) 0.3834(4) 0.26355(18) 0.0311(6) Uani d . 1 . . C
C2 0.19989(18) 0.3909(4) 0.36035(19) 0.0373(7) Uani d . 1 . . C
H2 0.1570 0.3909 0.3880 0.045 Uiso calc R 1 . . H
C3 0.27270(19) 0.3981(5) 0.4137(2) 0.0458(8) Uani d . 1 . . C
H3 0.2789 0.4058 0.4776 0.055 Uiso calc R 1 . . H
C4 0.33830(19) 0.3944(5) 0.3743(2) 0.0539(9) Uani d . 1 . . C
H4 0.3876 0.3981 0.4120 0.065 Uiso calc R 1 . . H
C5 0.3302(2) 0.3853(5) 0.2810(2) 0.0543(9) Uani d . 1 . . C
H5 0.3741 0.3822 0.2551 0.065 Uiso calc R 1 . . H
C6 0.25588(18) 0.3805(4) 0.2230(2) 0.0387(7) Uani d . 1 . . C
C7 0.1796(2) 0.3667(5) 0.0804(2) 0.0474(8) Uani d . 1 . . C
H7 0.1731 0.3593 0.0164 0.057 Uiso calc R 1 . . H
C8 0.11320(18) 0.3718(4) 0.1191(2) 0.0394(7) Uani d . 1 . . C
H8 0.0647 0.3692 0.0795 0.047 Uiso calc R 1 . . H
C9 -0.03907(16) 0.7321(4) 0.11942(18) 0.0285(7) Uani d . 1 . . C
C10 -0.04069(17) 1.0374(4) 0.11826(19) 0.0300(7) Uani d . 1 . . C

loop_
_atom_site_aniso_label
_atom_site_aniso_U_11
_atom_site_aniso_U_22
_atom_site_aniso_U_33
_atom_site_aniso_U_12
_atom_site_aniso_U_13
_atom_site_aniso_U_23
Co1 0.0331(3) 0.0181(3) 0.0310(3) 0.000 0.0066(2) 0.000
N1 0.0344(13) 0.0280(12) 0.0313(12) -0.0025(11) 0.0078(10) -0.0005(10)
N2 0.0457(17) 0.067(2) 0.0403(15) -0.0120(16) 0.0186(12) -0.0055(15)
N3 0.0463(16) 0.0265(14) 0.0397(14) -0.0002(11) 0.0085(12) 0.0023(11)
N4 0.0679(18) 0.0242(12) 0.0271(12) -0.0025(13) 0.0038(11) 0.0005(11)
N5 0.0440(16) 0.0263(13) 0.0392(15) -0.0044(11) 0.0084(12) -0.0041(11)
C1 0.0341(15) 0.0256(14) 0.0343(14) -0.0027(13) 0.0088(11) -0.0009(13)
C2 0.0376(16) 0.0392(17) 0.0360(16) -0.0010(15) 0.0093(12) -0.0030(14)
C3 0.0418(18) 0.058(2) 0.0353(16) 0.0020(17) 0.0028(13) -0.0032(16)
C4 0.0317(17) 0.079(3) 0.0487(19) -0.0043(19) 0.0016(14) -0.009(2)
C5 0.0331(17) 0.080(3) 0.053(2) -0.004(2) 0.0164(15) -0.010(2)
C6 0.0384(16) 0.0411(17) 0.0384(16) -0.0061(16) 0.0121(13) -0.0032(16)
C7 0.053(2) 0.063(2) 0.0292(15) -0.0110(19) 0.0139(14) -0.0011(17)
C8 0.0418(17) 0.0421(18) 0.0339(15) -0.0081(16) 0.0072(13) -0.0015(15)
C9 0.0332(17) 0.0280(15) 0.0240(15) -0.0002(12) 0.0051(12) -0.0060(12)
C10 0.0324(17) 0.0305(16) 0.0266(16) 0.0002(12) 0.0052(13) 0.0046(12)

loop_
_atom_type_symbol
_atom_type_description
_atom_type_scat_dispersion_real
_atom_type_scat_dispersion_imag
_atom_type_scat_source
C C 0.0033 0.0016 'International Tables Vol C Tables 4.2.6.8 and 6.1.1.4'
H H 0.0000 0.0000 'International Tables Vol C Tables 4.2.6.8 and 6.1.1.4'
N N 0.0061 0.0033 'International Tables Vol C Tables 4.2.6.8 and 6.1.1.4'
Co Co 0.3494 0.9721 'International Tables Vol C Tables 4.2.6.8 and 6.1.1.4'

loop_
_geom_angle_atom_site_label_1
_geom_angle_atom_site_label_2
_geom_angle_atom_site_label_3
_geom_angle_site_symmetry_1
_geom_angle_site_symmetry_3
_geom_angle
_geom_angle_publ_flag
N3 Co1 N3 6_556 . 86.76(14) y
N3 Co1 N5 6_556 1_545 178.59(11) n
N3 Co1 N5 . 1_545 92.73(10) y
N3 Co1 N5 6_556 6_546 92.73(10) n
N3 Co1 N5 . 6_546 178.59(11) y
N5 Co1 N5 1_545 6_546 87.81(14) y
N3 Co1 N1 6_556 6_556 87.13(9) n
N3 Co1 N1 . 6_556 93.83(9) y
N5 Co1 N1 1_545 6_556 91.60(9) n
N5 Co1 N1 6_546 6_556 87.46(9) n
N3 Co1 N1 6_556 . 93.83(9) n
N3 Co1 N1 . . 87.13(9) y
N5 Co1 N1 1_545 . 87.46(9) y
N5 Co1 N1 6_546 . 91.60(9) y
N1 Co1 N1 6_556 . 178.69(13) y
C8 N1 C1 . . 116.0(2) n
C8 N1 Co1 . . 114.92(19) n
C1 N1 Co1 . . 129.04(17) n
C7 N2 C6 . . 115.9(3) n
C9 N3 Co1 . . 160.5(2) n
C9 N4 C10 . . 119.9(2) n
C10 N5 Co1 . 1_565 159.8(2) n
N1 C1 C2 . . 121.0(2) n
N1 C1 C6 . . 120.1(2) n
C2 C1 C6 . . 118.9(3) n
C3 C2 C1 . . 120.1(3) n
C3 C2 H2 . . 120.0 n
C1 C2 H2 . . 120.0 n
C2 C3 C4 . . 121.3(3) n
C2 C3 H3 . . 119.3 n
C4 C3 H3 . . 119.3 n
C5 C4 C3 . . 120.1(3) n
C5 C4 H4 . . 120.0 n
C3 C4 H4 . . 120.0 n
C4 C5 C6 . . 120.6(3) n
C4 C5 H5 . . 119.7 n
C6 C5 H5 . . 119.7 n
N2 C6 C5 . . 119.0(3) n
N2 C6 C1 . . 121.9(3) n
C5 C6 C1 . . 119.0(3) n
N2 C7 C8 . . 123.0(3) n
N2 C7 H7 . . 118.5 n
C8 C7 H7 . . 118.5 n
N1 C8 C7 . . 123.0(3) n
N1 C8 H8 . . 118.5 n
C7 C8 H8 . . 118.5 n
N3 C9 N4 . . 173.7(3) n
N5 C10 N4 . . 175.2(3) n

loop_
_geom_bond_atom_site_label_1
_geom_bond_atom_site_label_2
_geom_bond_site_symmetry_2
_geom_bond_distance
_geom_bond_publ_flag
Co1 N3 6_556 2.098(3) y
Co1 N3 . 2.098(3) n
Co1 N5 1_545 2.104(3) y
Co1 N5 6_546 2.104(3) n
Co1 N1 6_556 2.257(2) n
Co1 N1 . 2.257(2) y
N1 C8 . 1.311(4) n
N1 C1 . 1.372(3) n
N2 C7 . 1.302(4) n
N2 C6 . 1.359(4) n
N3 C9 . 1.148(3) n
N4 C9 . 1.300(4) n
N4 C10 . 1.301(4) n
N5 C10 . 1.141(4) n
N5 Co1 1_565 2.104(3) n
C1 C2 . 1.405(4) n
C1 C6 . 1.420(4) n
C2 C3 . 1.360(4) n
C2 H2 . 0.9300 n
C3 C4 . 1.396(5) n
C3 H3 . 0.9300 n
C4 C5 . 1.357(5) n
C4 H4 . 0.9300 n
C5 C6 . 1.408(4) n
C5 H5 . 0.9300 n
C7 C8 . 1.403(5) n
C7 H7 . 0.9300 n
C8 H8 . 0.9300 n
